data_4060177
_journal_name_full Organometallics
_journal_year 2005
_chemical_formula_sum 'C35 H26 Co4 Fe O12 S2'
_chemical_formula_weight 994.25
_space_group_IT_number 14
_symmetry_cell_setting monoclinic
_symmetry_space_group_name_Hall '-P 2ybc'
_symmetry_space_group_name_H-M 'P 1 21/c 1'
_atom_sites_solution_hydrogens geom
_atom_sites_solution_primary direct
_atom_sites_solution_secondary difmap
_cell_angle_alpha 90.00
_cell_angle_beta 90.0790(10)
_cell_angle_gamma 90.00
_cell_formula_units_Z 8
_cell_length_a 12.4781(2)
_cell_length_b 22.3700(3)
_cell_length_c 27.1757(4)
_cell_measurement_reflns_used ?
_cell_measurement_temperature 180(2)
_cell_measurement_theta_max ?
_cell_measurement_theta_min ?
_cell_volume 7585.68(19)
_diffrn_ambient_temperature 180(2)
_diffrn_detector_area_resol_mean ?
_diffrn_measurement_device_type ?
_diffrn_measurement_method ?
_diffrn_radiation_monochromator graphite
_diffrn_radiation_source 'fine-focus sealed tube'
_diffrn_radiation_type MoK\a
_diffrn_radiation_wavelength 0.71073
_diffrn_reflns_av_R_equivalents 0.0701
_diffrn_reflns_av_sigmaI/netI 0.0635
_diffrn_reflns_limit_h_max 15
_diffrn_reflns_limit_h_min -15
_diffrn_reflns_limit_k_max 28
_diffrn_reflns_limit_k_min -28
_diffrn_reflns_limit_l_max 34
_diffrn_reflns_limit_l_min -34
_diffrn_reflns_number 53199
_diffrn_reflns_theta_max 27.16
_diffrn_reflns_theta_min 3.52
_diffrn_standards_decay_% ?
_diffrn_standards_interval_count ?
_diffrn_standards_interval_time ?
_diffrn_standards_number ?
_exptl_absorpt_coefficient_mu 2.257
_exptl_absorpt_correction_T_max 0.9562
_exptl_absorpt_correction_T_min 0.6248
_exptl_absorpt_correction_type ?
_exptl_absorpt_process_details ?
_exptl_crystal_colour ?
_exptl_crystal_density_diffrn 1.741
_exptl_crystal_density_meas ?
_exptl_crystal_density_method 'not measured'
_exptl_crystal_description ?
_exptl_crystal_F_000 3984
_exptl_crystal_size_max 0.23
_exptl_crystal_size_mid 0.18
_exptl_crystal_size_min 0.02
_refine_ls_extinction_coef ?
_refine_ls_extinction_method none
_refine_ls_goodness_of_fit_ref 1.091
_refine_ls_hydrogen_treatment mixed
_refine_ls_matrix_type full
_refine_ls_number_parameters 982
_refine_ls_number_reflns 15988
_refine_ls_number_restraints 0
_refine_ls_restrained_S_all 1.091
_refine_ls_R_factor_all 0.0950
_refine_ls_R_factor_gt 0.0659
_refine_ls_shift/su_max 0.075
_refine_ls_shift/su_mean 0.001
_refine_ls_structure_factor_coef Fsqd
_refine_ls_weighting_details 'calc w=1/[\s^2^(Fo^2^)+(0.0659P)^2^+22.4102P] where P=(Fo^2^+2Fc^2^)/3'
_refine_ls_weighting_scheme calc
_refine_ls_wR_factor_gt 0.1444
_refine_ls_wR_factor_ref 0.1610
_reflns_number_gt 12398
_reflns_number_total 15988
_reflns_threshold_expression >2sigma(I)
_cod_original_sg_symbol_H-M P2(1)/c
_cod_database_code 4060177

loop_
_symmetry_equiv_pos_as_xyz
'x, y, z'
'-x, y+1/2, -z+1/2'
'-x, -y, -z'
'x, -y-1/2, z-1/2'

loop_
_atom_site_label
_atom_site_type_symbol
_atom_site_fract_x
_atom_site_fract_y
_atom_site_fract_z
_atom_site_U_iso_or_equiv
_atom_site_adp_type
_atom_site_occupancy
_atom_site_symmetry_multiplicity
_atom_site_calc_flag
_atom_site_refinement_flags
_atom_site_disorder_assembly
_atom_site_disorder_group
Fe1_1 Fe -0.00477(7) 0.78158(4) 0.25112(3) 0.0222(2) Uani 1 1 d . . .
Co1_1 Co 0.09908(8) 0.84017(4) 0.10112(4) 0.0357(2) Uani 1 1 d . . .
S1_1 S 0.02683(18) 0.96916(8) 0.18607(7) 0.0428(5) Uani 1 1 d . . .
C1_1 C -0.0437(6) 0.9553(3) 0.1273(2) 0.0328(16) Uani 1 1 d . . .
Fe1_2 Fe -0.50922(7) 0.52508(4) 0.24932(3) 0.02065(19) Uani 1 1 d . . .
Co1_2 Co -0.57329(8) 0.58004(5) 0.08759(4) 0.0378(2) Uani 1 1 d . . .
S1_2 S -0.40420(16) 0.72714(8) 0.17673(7) 0.0385(4) Uani 1 1 d . . .
C1_2 C -0.5210(7) 0.7038(3) 0.1409(3) 0.0393(17) Uani 1 1 d . . .
Co2_1 Co -0.08646(8) 0.83145(5) 0.07294(3) 0.0372(2) Uani 1 1 d . . .
S2_1 S -0.04587(15) 0.97670(7) 0.30593(6) 0.0334(4) Uani 1 1 d . . .
C2_1 C -0.0226(5) 0.8900(3) 0.1188(2) 0.0277(14) Uani 1 1 d . . .
Co2_2 Co -0.38311(7) 0.60493(4) 0.08231(3) 0.0268(2) Uani 1 1 d . . .
S2_2 S -0.46807(19) 0.71563(8) 0.29822(7) 0.0451(5) Uani 1 1 d . . .
C2_2 C -0.4907(5) 0.6414(3) 0.1242(2) 0.0268(14) Uani 1 1 d . . .
Co3_1 Co -0.08783(7) 0.85552(4) 0.40079(3) 0.0285(2) Uani 1 1 d . . .
C3_1 C -0.0323(5) 0.8367(3) 0.1413(2) 0.0258(14) Uani 1 1 d . . .
Co3_2 Co -0.40647(8) 0.59469(4) 0.39632(3) 0.0319(2) Uani 1 1 d . . .
C3_2 C -0.4713(5) 0.5867(3) 0.1424(2) 0.0232(13) Uani 1 1 d . . .
Co4_1 Co 0.10510(7) 0.85224(4) 0.42146(3) 0.0262(2) Uani 1 1 d . . .
C4_1 C -0.0748(5) 0.8078(3) 0.1854(2) 0.0269(14) Uani 1 1 d . . .
Co4_2 Co -0.59545(8) 0.59574(4) 0.42235(3) 0.0351(2) Uani 1 1 d . . .
C4_2 C -0.4366(5) 0.5516(3) 0.1842(2) 0.0209(12) Uani 1 1 d . . .
C5_1 C -0.0866(6) 0.7451(3) 0.1929(2) 0.0342(16) Uani 1 1 d . . .
H5_1 H -0.0600 0.7147 0.1719 0.041 Uiso 1 1 calc R . .
C5_2 C -0.4360(5) 0.4879(3) 0.1885(2) 0.0272(14) Uani 1 1 d . . .
H5_2 H -0.4678 0.4608 0.1659 0.033 Uiso 1 1 calc R . .
C6_1 C -0.1446(6) 0.7358(3) 0.2370(3) 0.0416(19) Uani 1 1 d . . .
H6_1 H -0.1650 0.6983 0.2503 0.050 Uiso 1 1 calc R . .
C6_2 C -0.3799(5) 0.4718(3) 0.2322(2) 0.0293(15) Uani 1 1 d . . .
H6_2 H -0.3673 0.4323 0.2437 0.035 Uiso 1 1 calc R . .
C7_1 C -0.1667(6) 0.7921(3) 0.2574(3) 0.0367(17) Uani 1 1 d . . .
H7_1 H -0.2038 0.7988 0.2874 0.044 Uiso 1 1 calc R . .
C7_2 C -0.3464(5) 0.5248(3) 0.2551(3) 0.0310(15) Uani 1 1 d . . .
H7_2 H -0.3071 0.5270 0.2850 0.037 Uiso 1 1 calc R . .
C8_1 C -0.1252(5) 0.8370(3) 0.2268(2) 0.0285(14) Uani 1 1 d . . .
H8_1 H -0.1295 0.8789 0.2322 0.034 Uiso 1 1 calc R . .
C8_2 C -0.3805(5) 0.5748(3) 0.2267(2) 0.0237(13) Uani 1 1 d . . .
H8_2 H -0.3686 0.6158 0.2342 0.028 Uiso 1 1 calc R . .
C9_1 C 0.1264(5) 0.8294(3) 0.2722(2) 0.0285(14) Uani 1 1 d . . .
H9_1 H 0.1410 0.8697 0.2633 0.034 Uiso 1 1 calc R . .
C9_2 C -0.6358(5) 0.5763(3) 0.2726(2) 0.0303(15) Uani 1 1 d . . .
H9_2 H -0.6470 0.6172 0.2647 0.036 Uiso 1 1 calc R . .
C10_1 C 0.1566(6) 0.7772(3) 0.2452(3) 0.0383(18) Uani 1 1 d . . .
H10_1 H 0.1956 0.7769 0.2152 0.046 Uiso 1 1 calc R . .
C10_2 C -0.6738(5) 0.5259(4) 0.2448(3) 0.0366(17) Uani 1 1 d . . .
H10_2 H -0.7152 0.5278 0.2155 0.044 Uiso 1 1 calc R . .
C11_1 C 0.1192(6) 0.7261(3) 0.2704(3) 0.0399(18) Uani 1 1 d . . .
H11_1 H 0.1290 0.6857 0.2606 0.048 Uiso 1 1 calc R . .
C11_2 C -0.6392(6) 0.4735(3) 0.2684(3) 0.0357(17) Uani 1 1 d . . .
H11_2 H -0.6529 0.4338 0.2578 0.043 Uiso 1 1 calc R . .
C12_1 C 0.0648(6) 0.7459(3) 0.3129(2) 0.0334(15) Uani 1 1 d . . .
H12_1 H 0.0301 0.7210 0.3364 0.040 Uiso 1 1 calc R . .
C12_2 C -0.5806(6) 0.4902(3) 0.3106(2) 0.0321(15) Uani 1 1 d . . .
H12_2 H -0.5478 0.4633 0.3330 0.039 Uiso 1 1 calc R . .
C13_1 C 0.0706(5) 0.8100(3) 0.3147(2) 0.0233(13) Uani 1 1 d . . .
C13_2 C -0.5780(5) 0.5538(3) 0.3144(2) 0.0245(13) Uani 1 1 d . . .
C14_1 C 0.0352(5) 0.8471(3) 0.3557(2) 0.0236(13) Uani 1 1 d . . .
C14_2 C -0.5352(5) 0.5895(3) 0.3546(2) 0.0254(13) Uani 1 1 d . . .
C15_1 C 0.0309(5) 0.9035(3) 0.3733(2) 0.0243(13) Uani 1 1 d . . .
C15_2 C -0.5241(5) 0.6452(3) 0.3723(2) 0.0278(14) Uani 1 1 d . . .
C16_1 C 0.0442(5) 0.9677(3) 0.3595(2) 0.0237(13) Uani 1 1 d . . .
C16_2 C -0.5345(6) 0.7103(3) 0.3590(3) 0.0323(15) Uani 1 1 d . . .
C17_1 C -0.0292(6) 1.0551(3) 0.2886(3) 0.0341(16) Uani 1 1 d . . .
H17A_1 H -0.1010 1.0719 0.2817 0.041 Uiso 1 1 calc R . .
H17B_1 H 0.0003 1.0768 0.3173 0.041 Uiso 1 1 calc R . .
C17_2 C -0.4661(9) 0.7966(3) 0.2876(3) 0.057(2) Uani 1 1 d . . .
H17A_2 H -0.5149 0.8158 0.3116 0.068 Uiso 1 1 calc R . .
H17B_2 H -0.3928 0.8115 0.2944 0.068 Uiso 1 1 calc R . .
C18_1 C 0.0417(8) 1.0678(3) 0.2448(3) 0.052(2) Uani 1 1 d . . .
H18A_1 H 0.0541 1.1115 0.2436 0.063 Uiso 1 1 calc R . .
H18B_1 H 0.1120 1.0487 0.2510 0.063 Uiso 1 1 calc R . .
C18_2 C -0.4976(9) 0.8161(4) 0.2375(4) 0.072(3) Uani 1 1 d . . .
H18A_2 H -0.5692 0.7985 0.2311 0.086 Uiso 1 1 calc R . .
H18B_2 H -0.5080 0.8599 0.2392 0.086 Uiso 1 1 calc R . .
C19_1 C 0.0050(8) 1.0489(3) 0.1958(3) 0.052(2) Uani 1 1 d . . .
H19A_1 H 0.0441 1.0718 0.1704 0.062 Uiso 1 1 calc R . .
H19B_1 H -0.0723 1.0579 0.1923 0.062 Uiso 1 1 calc R . .
C19_2 C -0.4334(8) 0.8047(3) 0.1932(3) 0.047(2) Uani 1 1 d . . .
H19A_2 H -0.3642 0.8258 0.1972 0.057 Uiso 1 1 calc R . .
H19B_2 H -0.4708 0.8234 0.1649 0.057 Uiso 1 1 calc R . .
C20_1 C -0.1639(6) 0.9655(4) 0.1339(3) 0.049(2) Uani 1 1 d . . .
H20A_1 H -0.2007 0.9586 0.1025 0.074 Uiso 1 1 calc R . .
H20B_1 H -0.1765 1.0067 0.1447 0.074 Uiso 1 1 calc R . .
H20C_1 H -0.1916 0.9377 0.1587 0.074 Uiso 1 1 calc R . .
C20_2 C -0.6191(7) 0.7002(4) 0.1745(3) 0.063(3) Uani 1 1 d . . .
H20A_2 H -0.6789 0.6821 0.1564 0.095 Uiso 1 1 calc R . .
H20B_2 H -0.6392 0.7405 0.1852 0.095 Uiso 1 1 calc R . .
H20C_2 H -0.6020 0.6756 0.2033 0.095 Uiso 1 1 calc R . .
C21_1 C -0.0005(7) 0.9945(3) 0.0862(3) 0.046(2) Uani 1 1 d . . .
H21A_1 H -0.0310 0.9815 0.0547 0.070 Uiso 1 1 calc R . .
H21B_1 H 0.0778 0.9911 0.0850 0.070 Uiso 1 1 calc R . .
H21C_1 H -0.0204 1.0362 0.0924 0.070 Uiso 1 1 calc R . .
C21_2 C -0.5392(7) 0.7457(3) 0.0977(3) 0.050(2) Uani 1 1 d . . .
H21A_2 H -0.5966 0.7299 0.0768 0.076 Uiso 1 1 calc R . .
H21B_2 H -0.4730 0.7490 0.0785 0.076 Uiso 1 1 calc R . .
H21C_2 H -0.5595 0.7853 0.1100 0.076 Uiso 1 1 calc R . .
C22_1 C 0.1603(5) 0.9800(3) 0.3443(3) 0.0332(15) Uani 1 1 d . . .
H22A_1 H 0.2077 0.9740 0.3726 0.050 Uiso 1 1 calc R . .
H22B_1 H 0.1667 1.0214 0.3327 0.050 Uiso 1 1 calc R . .
H22C_1 H 0.1807 0.9526 0.3178 0.050 Uiso 1 1 calc R . .
C22_2 C -0.6517(6) 0.7258(3) 0.3523(3) 0.049(2) Uani 1 1 d . . .
H22A_2 H -0.6873 0.7262 0.3844 0.074 Uiso 1 1 calc R . .
H22B_2 H -0.6858 0.6959 0.3311 0.074 Uiso 1 1 calc R . .
H22C_2 H -0.6579 0.7654 0.3371 0.074 Uiso 1 1 calc R . .
C23_1 C 0.0121(7) 1.0089(3) 0.4019(2) 0.0382(17) Uani 1 1 d . . .
H23A_1 H 0.0587 1.0014 0.4303 0.057 Uiso 1 1 calc R . .
H23B_1 H -0.0625 1.0011 0.4110 0.057 Uiso 1 1 calc R . .
H23C_1 H 0.0195 1.0507 0.3916 0.057 Uiso 1 1 calc R . .
C23_2 C -0.4810(7) 0.7503(3) 0.3970(3) 0.0455(19) Uani 1 1 d . . .
H23A_2 H -0.5126 0.7429 0.4294 0.068 Uiso 1 1 calc R . .
H23B_2 H -0.4916 0.7923 0.3880 0.068 Uiso 1 1 calc R . .
H23C_2 H -0.4041 0.7415 0.3982 0.068 Uiso 1 1 calc R . .
O101_1 O 0.1577(7) 0.7141(3) 0.0888(4) 0.118(4) Uani 1 1 d . . .
C101_1 C 0.1377(8) 0.7622(5) 0.0943(4) 0.069(3) Uani 1 1 d . . .
O101_2 O -0.5686(7) 0.4504(3) 0.0624(3) 0.083(2) Uani 1 1 d . . .
C101_2 C -0.5707(7) 0.5006(4) 0.0718(3) 0.054(2) Uani 1 1 d . . .
O102_1 O 0.2670(5) 0.8811(3) 0.1693(2) 0.0623(17) Uani 1 1 d . . .
C102_1 C 0.2012(6) 0.8659(4) 0.1434(3) 0.0424(18) Uani 1 1 d . . .
O102_2 O -0.7842(5) 0.5799(3) 0.1322(3) 0.075(2) Uani 1 1 d . . .
C102_2 C -0.7010(7) 0.5800(4) 0.1154(3) 0.053(2) Uani 1 1 d . . .
O103_1 O 0.1748(6) 0.9027(3) 0.0117(2) 0.073(2) Uani 1 1 d . . .
C103_1 C 0.1482(6) 0.8777(4) 0.0466(3) 0.052(2) Uani 1 1 d . . .
O103_2 O -0.6274(6) 0.6463(3) -0.0031(2) 0.070(2) Uani 1 1 d . . .
C103_2 C -0.6080(7) 0.6192(4) 0.0310(3) 0.052(2) Uani 1 1 d . . .
O201_1 O -0.0844(7) 0.7032(3) 0.0454(3) 0.089(3) Uani 1 1 d . . .
C201_1 C -0.0851(8) 0.7530(4) 0.0557(3) 0.052(2) Uani 1 1 d . . .
O201_2 O -0.3168(6) 0.4897(3) 0.0408(2) 0.0634(18) Uani 1 1 d . . .
C201_2 C -0.3416(7) 0.5342(3) 0.0571(3) 0.0396(17) Uani 1 1 d . . .
O202_1 O -0.3147(5) 0.8434(4) 0.0953(2) 0.076(2) Uani 1 1 d . . .
C202_1 C -0.2260(7) 0.8382(4) 0.0868(3) 0.049(2) Uani 1 1 d . . .
O202_2 O -0.1845(5) 0.6330(2) 0.1355(3) 0.0580(17) Uani 1 1 d . . .
C202_2 C -0.2610(6) 0.6241(3) 0.1147(3) 0.0369(17) Uani 1 1 d . . .
O203_1 O -0.0843(6) 0.8922(3) -0.0233(2) 0.080(2) Uani 1 1 d . . .
C203_1 C -0.0829(7) 0.8684(4) 0.0137(3) 0.047(2) Uani 1 1 d . . .
O203_2 O -0.3600(6) 0.6866(3) -0.0026(2) 0.074(2) Uani 1 1 d . . .
C203_2 C -0.3718(7) 0.6553(4) 0.0299(3) 0.0452(19) Uani 1 1 d . . .
O301_1 O -0.1513(6) 0.7298(3) 0.4145(3) 0.078(2) Uani 1 1 d . . .
C301_1 C -0.1271(6) 0.7781(3) 0.4101(3) 0.0423(18) Uani 1 1 d . . .
O301_2 O -0.3531(7) 0.4676(3) 0.4123(3) 0.089(2) Uani 1 1 d . . .
C301_2 C -0.3716(7) 0.5164(4) 0.4062(3) 0.051(2) Uani 1 1 d . . .
O302_1 O -0.1475(5) 0.9181(3) 0.4925(2) 0.0550(16) Uani 1 1 d . . .
C302_1 C -0.1257(6) 0.8935(3) 0.4572(3) 0.0381(17) Uani 1 1 d . . .
O302_2 O -0.3315(6) 0.6589(3) 0.4845(2) 0.0668(19) Uani 1 1 d . . .
C302_2 C -0.3579(7) 0.6336(4) 0.4505(3) 0.0447(19) Uani 1 1 d . . .
O303_1 O -0.2733(5) 0.8969(3) 0.3439(2) 0.0612(17) Uani 1 1 d . . .
C303_1 C -0.1989(6) 0.8810(4) 0.3650(3) 0.0430(18) Uani 1 1 d . . .
O303_2 O -0.2317(5) 0.6324(3) 0.3312(2) 0.0637(17) Uani 1 1 d . . .
C303_2 C -0.3018(6) 0.6182(4) 0.3553(3) 0.0406(18) Uani 1 1 d . . .
O401_1 O 0.1140(6) 0.7276(3) 0.4565(2) 0.071(2) Uani 1 1 d . . .
C401_1 C 0.1111(7) 0.7755(3) 0.4435(3) 0.0414(18) Uani 1 1 d . . .
O401_2 O -0.6066(7) 0.4718(3) 0.4588(3) 0.083(2) Uani 1 1 d . . .
C401_2 C -0.6039(7) 0.5199(4) 0.4448(3) 0.051(2) Uani 1 1 d . . .
O402_1 O 0.1211(5) 0.9204(3) 0.5144(2) 0.0617(17) Uani 1 1 d . . .
C402_1 C 0.1124(6) 0.8949(3) 0.4789(3) 0.0359(16) Uani 1 1 d . . .
O402_2 O -0.5931(8) 0.6669(4) 0.5135(3) 0.121(4) Uani 1 1 d . . .
C402_2 C -0.5918(8) 0.6404(5) 0.4782(3) 0.068(3) Uani 1 1 d . . .
O403_1 O 0.3246(4) 0.8694(2) 0.3858(2) 0.0440(13) Uani 1 1 d . . .
C403_1 C 0.2407(6) 0.8622(3) 0.4004(3) 0.0338(16) Uani 1 1 d . . .
O403_2 O -0.8185(5) 0.6165(3) 0.3930(3) 0.0594(17) Uani 1 1 d . . .
C403_2 C -0.7322(7) 0.6081(4) 0.4051(3) 0.044(2) Uani 1 1 d . . .

loop_
_atom_site_aniso_label
_atom_site_aniso_U_11
_atom_site_aniso_U_22
_atom_site_aniso_U_33
_atom_site_aniso_U_23
_atom_site_aniso_U_13
_atom_site_aniso_U_12
Fe1_1 0.0276(5) 0.0196(4) 0.0193(4) -0.0004(3) -0.0053(4) 0.0002(4)
Co1_1 0.0326(5) 0.0407(5) 0.0339(5) -0.0059(4) 0.0030(4) 0.0009(4)
S1_1 0.0631(13) 0.0290(9) 0.0364(9) -0.0024(7) -0.0056(9) 0.0049(9)
C1_1 0.041(4) 0.033(4) 0.024(3) 0.009(3) 0.005(3) 0.001(3)
Fe1_2 0.0218(5) 0.0229(4) 0.0173(4) -0.0004(3) 0.0025(4) 0.0017(3)
Co1_2 0.0314(5) 0.0523(6) 0.0299(5) 0.0116(4) -0.0086(4) -0.0136(5)
S1_2 0.0383(11) 0.0314(9) 0.0460(10) -0.0019(7) -0.0010(9) 0.0009(8)
C1_2 0.057(5) 0.033(4) 0.028(3) -0.002(3) -0.005(3) 0.009(3)
Co2_1 0.0398(6) 0.0508(6) 0.0211(4) 0.0050(4) -0.0035(4) -0.0168(5)
S2_1 0.0387(10) 0.0281(8) 0.0334(9) 0.0061(7) -0.0067(7) -0.0073(7)
C2_1 0.029(4) 0.030(3) 0.024(3) 0.001(3) -0.001(3) -0.003(3)
Co2_2 0.0295(5) 0.0282(4) 0.0227(4) 0.0050(3) 0.0041(4) 0.0017(4)
S2_2 0.0650(14) 0.0286(9) 0.0417(10) 0.0009(8) 0.0101(10) 0.0044(9)
C2_2 0.023(3) 0.036(3) 0.021(3) 0.003(3) -0.003(3) 0.000(3)
Co3_1 0.0273(5) 0.0312(5) 0.0270(4) 0.0003(3) 0.0038(4) -0.0023(4)
C3_1 0.028(4) 0.031(3) 0.018(3) -0.001(2) -0.008(3) -0.001(3)
Co3_2 0.0305(5) 0.0381(5) 0.0272(4) 0.0017(4) -0.0034(4) 0.0010(4)
C3_2 0.021(3) 0.028(3) 0.020(3) 0.001(2) 0.007(3) 0.000(3)
Co4_1 0.0293(5) 0.0294(4) 0.0198(4) -0.0026(3) -0.0008(4) 0.0047(4)
C4_1 0.028(4) 0.026(3) 0.027(3) 0.000(2) -0.007(3) -0.006(3)
Co4_2 0.0378(6) 0.0473(5) 0.0203(4) -0.0097(4) 0.0063(4) -0.0139(5)
C4_2 0.020(3) 0.024(3) 0.019(3) 0.004(2) 0.007(2) 0.002(2)
C5_1 0.041(4) 0.033(3) 0.028(3) 0.001(3) -0.009(3) -0.011(3)
C5_2 0.031(4) 0.024(3) 0.027(3) 0.000(2) 0.011(3) 0.006(3)
C6_1 0.044(5) 0.042(4) 0.039(4) 0.017(3) -0.015(3) -0.019(4)
C6_2 0.033(4) 0.023(3) 0.033(3) 0.001(3) 0.010(3) 0.008(3)
C7_1 0.025(4) 0.051(4) 0.034(4) 0.011(3) -0.006(3) -0.007(3)
C7_2 0.021(3) 0.040(4) 0.032(3) 0.004(3) 0.000(3) 0.007(3)
C8_1 0.024(3) 0.036(3) 0.025(3) 0.009(3) -0.004(3) 0.007(3)
C8_2 0.022(3) 0.026(3) 0.023(3) -0.002(2) 0.002(3) -0.002(3)
C9_1 0.026(4) 0.034(3) 0.026(3) -0.006(3) 0.001(3) -0.001(3)
C9_2 0.024(4) 0.041(4) 0.026(3) -0.003(3) 0.007(3) 0.007(3)
C10_1 0.031(4) 0.051(4) 0.033(4) -0.016(3) -0.004(3) 0.014(3)
C10_2 0.012(3) 0.067(5) 0.031(4) -0.015(3) 0.003(3) -0.002(3)
C11_1 0.052(5) 0.032(4) 0.036(4) -0.009(3) -0.013(4) 0.019(3)
C11_2 0.035(4) 0.037(4) 0.036(4) -0.012(3) 0.012(3) -0.009(3)
C12_1 0.041(4) 0.030(3) 0.029(3) -0.003(3) -0.009(3) 0.004(3)
C12_2 0.039(4) 0.032(3) 0.026(3) 0.002(3) 0.016(3) -0.006(3)
C13_1 0.021(3) 0.022(3) 0.027(3) -0.003(2) -0.003(3) -0.001(2)
C13_2 0.018(3) 0.035(3) 0.020(3) -0.001(2) 0.005(3) -0.002(3)
C14_1 0.022(3) 0.029(3) 0.019(3) 0.002(2) -0.005(3) -0.002(3)
C14_2 0.027(4) 0.030(3) 0.019(3) -0.001(2) 0.000(3) -0.001(3)
C15_1 0.023(3) 0.028(3) 0.022(3) -0.002(2) 0.002(3) 0.002(3)
C15_2 0.027(4) 0.036(4) 0.020(3) -0.008(3) 0.006(3) 0.000(3)
C16_1 0.025(3) 0.023(3) 0.023(3) -0.002(2) 0.004(3) -0.002(3)
C16_2 0.034(4) 0.028(3) 0.035(4) -0.012(3) -0.001(3) 0.004(3)
C17_1 0.034(4) 0.027(3) 0.041(4) 0.001(3) 0.002(3) 0.004(3)
C17_2 0.090(7) 0.027(4) 0.053(5) -0.005(4) -0.004(5) -0.009(4)
C18_1 0.077(6) 0.025(4) 0.056(5) 0.001(3) 0.021(5) 0.002(4)
C18_2 0.108(9) 0.026(4) 0.081(7) 0.009(4) 0.033(6) 0.023(5)
C19_1 0.079(7) 0.028(4) 0.048(5) 0.004(3) 0.002(4) -0.005(4)
C19_2 0.069(6) 0.025(4) 0.048(4) 0.002(3) 0.004(4) -0.004(4)
C20_1 0.042(5) 0.046(5) 0.061(5) 0.007(4) 0.008(4) 0.014(4)
C20_2 0.057(6) 0.063(6) 0.069(6) 0.009(5) 0.029(5) 0.031(5)
C21_1 0.068(6) 0.035(4) 0.036(4) 0.011(3) 0.017(4) 0.001(4)
C21_2 0.073(6) 0.035(4) 0.043(4) 0.011(3) -0.013(4) 0.016(4)
C22_1 0.028(4) 0.028(3) 0.044(4) 0.000(3) -0.002(3) -0.005(3)
C22_2 0.044(5) 0.039(4) 0.064(5) -0.012(4) -0.016(4) 0.012(4)
C23_1 0.054(5) 0.029(3) 0.032(4) -0.007(3) 0.005(3) 0.001(3)
C23_2 0.059(5) 0.041(4) 0.037(4) -0.015(3) -0.005(4) -0.001(4)
O101_1 0.109(7) 0.065(5) 0.181(10) -0.056(6) -0.061(7) 0.037(5)
C101_1 0.053(6) 0.064(6) 0.089(7) -0.031(5) -0.020(5) 0.008(5)
O101_2 0.122(7) 0.054(4) 0.073(5) -0.011(3) -0.020(5) -0.025(4)
C101_2 0.060(6) 0.051(5) 0.050(5) -0.002(4) -0.016(4) -0.015(4)
O102_1 0.047(4) 0.075(4) 0.065(4) -0.004(3) -0.022(3) -0.013(3)
C102_1 0.031(4) 0.052(5) 0.044(4) -0.001(4) 0.001(4) 0.001(4)
O102_2 0.038(4) 0.103(5) 0.083(5) 0.016(4) 0.010(4) -0.018(4)
C102_2 0.033(5) 0.078(6) 0.050(5) 0.015(4) -0.008(4) -0.016(4)
O103_1 0.066(5) 0.108(6) 0.047(4) 0.002(4) 0.030(3) -0.016(4)
C103_1 0.027(4) 0.070(6) 0.057(5) -0.025(5) 0.010(4) -0.008(4)
O103_2 0.080(5) 0.088(5) 0.042(3) 0.029(3) -0.030(3) -0.023(4)
C103_2 0.047(5) 0.067(5) 0.041(4) 0.003(4) -0.014(4) -0.024(4)
O201_1 0.132(7) 0.061(4) 0.073(5) -0.023(4) 0.014(5) -0.033(5)
C201_1 0.066(6) 0.061(5) 0.027(4) 0.001(4) 0.002(4) -0.015(5)
O201_2 0.089(5) 0.043(3) 0.058(4) -0.014(3) -0.001(3) 0.017(3)
C201_2 0.053(5) 0.038(4) 0.027(3) -0.003(3) 0.000(3) 0.007(4)
O202_1 0.036(4) 0.127(6) 0.063(4) 0.026(4) -0.002(3) -0.020(4)
C202_1 0.038(5) 0.076(6) 0.032(4) 0.019(4) -0.008(4) -0.022(4)
O202_2 0.031(3) 0.045(3) 0.098(5) 0.002(3) -0.020(3) 0.002(3)
C202_2 0.033(4) 0.028(4) 0.049(4) 0.011(3) 0.007(4) 0.006(3)
O203_1 0.098(6) 0.105(5) 0.037(3) 0.029(3) -0.010(4) -0.048(5)
C203_1 0.044(5) 0.067(5) 0.031(4) 0.004(4) 0.002(4) -0.023(4)
O203_2 0.076(5) 0.089(5) 0.057(4) 0.044(4) 0.023(4) 0.014(4)
C203_2 0.041(5) 0.051(5) 0.044(4) 0.014(4) 0.009(4) 0.013(4)
O301_1 0.071(5) 0.044(4) 0.120(6) 0.019(4) -0.001(4) -0.023(3)
C301_1 0.037(4) 0.045(5) 0.045(4) 0.005(3) 0.000(4) -0.009(3)
O301_2 0.099(6) 0.061(4) 0.106(6) 0.025(4) 0.003(5) 0.032(4)
C301_2 0.042(5) 0.053(5) 0.059(5) 0.011(4) -0.009(4) 0.015(4)
O302_1 0.053(4) 0.070(4) 0.042(3) -0.009(3) 0.021(3) 0.001(3)
C302_1 0.032(4) 0.042(4) 0.040(4) 0.001(3) 0.010(3) -0.005(3)
O302_2 0.070(5) 0.090(5) 0.041(3) -0.008(3) -0.022(3) -0.014(4)
C302_2 0.040(5) 0.056(5) 0.038(4) 0.001(4) -0.004(4) -0.001(4)
O303_1 0.038(3) 0.074(4) 0.071(4) 0.011(3) -0.014(3) 0.000(3)
C303_1 0.029(4) 0.052(5) 0.048(5) -0.003(4) 0.008(4) -0.013(4)
O303_2 0.042(4) 0.083(5) 0.067(4) 0.006(4) 0.018(3) -0.006(3)
C303_2 0.033(4) 0.048(5) 0.040(4) -0.004(3) -0.007(4) -0.002(4)
O401_1 0.099(6) 0.044(4) 0.068(4) 0.017(3) 0.007(4) 0.016(4)
C401_1 0.055(5) 0.041(4) 0.028(3) 0.001(3) 0.005(3) 0.013(4)
O401_2 0.102(6) 0.078(5) 0.069(5) 0.030(4) -0.016(4) -0.031(4)
C401_2 0.057(6) 0.070(6) 0.026(4) 0.006(4) 0.000(4) -0.023(5)
O402_1 0.065(4) 0.084(4) 0.036(3) -0.032(3) -0.006(3) 0.013(3)
C402_1 0.032(4) 0.044(4) 0.032(4) -0.008(3) 0.001(3) 0.007(3)
O402_2 0.126(7) 0.176(9) 0.061(5) -0.081(5) 0.035(5) -0.084(7)
C402_2 0.067(7) 0.091(7) 0.045(5) -0.027(5) 0.019(5) -0.042(6)
O403_1 0.035(3) 0.041(3) 0.056(3) -0.002(2) 0.006(3) 0.008(2)
C403_1 0.044(5) 0.028(3) 0.029(3) -0.005(3) 0.001(3) 0.009(3)
O403_2 0.035(3) 0.058(4) 0.085(5) -0.022(3) 0.006(3) -0.013(3)
C403_2 0.039(5) 0.048(5) 0.045(5) -0.022(4) 0.018(4) -0.015(4)
